data_7023334
loop_
_publ_author_name
'Ma, Xiao'
'Lin, Chen-Sheng'
'Zhang, Hui'
'Lin, Yi-Ji'
'Hu, Sheng-Min'
'Sheng, Tian-Lu'
'Wu, Xin-Tao'

_publ_section_title
;
 Synthesis, spectral and redox switchable cubic NLO properties of chiral
 dinuclear iron cyanide/isocyanide-bridged complexes.
;
_journal_issue 34
_journal_name_full 'Dalton transactions (Cambridge, England : 2003)'
_journal_page_first 12452
_journal_page_last 12459
_journal_paper_doi 10.1039/c3dt51197a
_journal_volume 42
_journal_year 2013
_chemical_formula_sum 'C66 H65 F6 Fe2 N O0.5 P5'
_chemical_formula_weight 1260.74
_chemical_name_systematic
; 
 ? 
;
_space_group_IT_number 1
_symmetry_cell_setting triclinic
_symmetry_space_group_name_Hall 'P 1'
_symmetry_space_group_name_H-M 'P 1'
_atom_sites_solution_hydrogens geom
_atom_sites_solution_primary direct
_atom_sites_solution_secondary difmap
_audit_creation_method SHELXL-97
_cell_angle_alpha 75.14(3)
_cell_angle_beta 77.48(3)
_cell_angle_gamma 66.54(3)
_cell_formula_units_Z 2
_cell_length_a 12.049(8)
_cell_length_b 12.430(7)
_cell_length_c 23.884(18)
_cell_measurement_reflns_used 6630
_cell_measurement_temperature 293(2)
_cell_measurement_theta_max 27.4797
_cell_measurement_theta_min 3.0366
_cell_volume 3145(4)
_computing_cell_refinement 'CrystalClear (Rigaku/MSC Inc., 2005)'
_computing_data_collection 'CrystalClear (Rigaku/MSC Inc., 2005)'
_computing_data_reduction 'CrystalClear (Rigaku/MSC Inc., 2005)'
_computing_molecular_graphics 'Bruker SHELXTL'
_computing_publication_material 'Bruker SHELXTL'
_computing_structure_refinement 'SHELXL-97 (Sheldrick, 1997)'
_computing_structure_solution 'SHELXS-97 (Sheldrick, 1990)'
_diffrn_ambient_temperature 293(2)
_diffrn_detector_area_resol_mean 28.5714
_diffrn_measured_fraction_theta_full 0.903
_diffrn_measured_fraction_theta_max 0.903
_diffrn_measurement_device_type Saturn70
_diffrn_measurement_method CCD_Profile_fitting
_diffrn_radiation_monochromator graphite
_diffrn_radiation_source 'Rotating Anode'
_diffrn_radiation_type MoK\a
_diffrn_radiation_wavelength 0.71073
_diffrn_reflns_av_R_equivalents 0.0410
_diffrn_reflns_av_sigmaI/netI 0.0813
_diffrn_reflns_limit_h_max 14
_diffrn_reflns_limit_h_min -14
_diffrn_reflns_limit_k_max 14
_diffrn_reflns_limit_k_min -11
_diffrn_reflns_limit_l_max 28
_diffrn_reflns_limit_l_min -28
_diffrn_reflns_number 18545
_diffrn_reflns_theta_full 25.50
_diffrn_reflns_theta_max 25.50
_diffrn_reflns_theta_min 3.09
_exptl_absorpt_coefficient_mu 0.647
_exptl_absorpt_correction_T_max 1.0000
_exptl_absorpt_correction_T_min 0.5167
_exptl_absorpt_correction_type multi-scan
_exptl_absorpt_process_details sadabs
_exptl_crystal_colour dark-brown
_exptl_crystal_density_diffrn 1.331
_exptl_crystal_density_method 'not measured'
_exptl_crystal_description Block
_exptl_crystal_F_000 1306
_exptl_crystal_size_max 0.30
_exptl_crystal_size_mid 0.20
_exptl_crystal_size_min 0.15
_refine_diff_density_max 0.555
_refine_diff_density_min -0.604
_refine_diff_density_rms 0.073
_refine_ls_abs_structure_details 'Flack H D (1983), Acta Cryst. A39, 876-881'
_refine_ls_abs_structure_Flack 0.11(4)
_refine_ls_extinction_method none
_refine_ls_goodness_of_fit_ref 0.982
_refine_ls_hydrogen_treatment constr
_refine_ls_matrix_type full
_refine_ls_number_parameters 1402
_refine_ls_number_reflns 13722
_refine_ls_number_restraints 531
_refine_ls_restrained_S_all 1.015
_refine_ls_R_factor_all 0.1068
_refine_ls_R_factor_gt 0.0782
_refine_ls_shift/su_max 0.001
_refine_ls_shift/su_mean 0.000
_refine_ls_structure_factor_coef Fsqd
_refine_ls_weighting_details 'calc w=1/[\s^2^(Fo^2^)+(0.0289P)^2^+10.2483P] where P=(Fo^2^+2Fc^2^)/3'
_refine_ls_weighting_scheme calc
_refine_ls_wR_factor_gt 0.1548
_refine_ls_wR_factor_ref 0.1746
_reflns_number_gt 9554
_reflns_number_total 13722
_reflns_threshold_expression >2sigma(I)
_cod_data_source_file c3dt51197a.txt
_cod_data_source_block a
_cod_depositor_comments
;
The following automatic conversions were performed:

'_exptl_absorpt_correction_type' value 'Multi-scan' changed to
'multi-scan' according to
/home/saulius/struct/CIF-dictionaries/cif_core.dic dictionary named
'cif_core.dic' version 2.4.2 from 2011-04-26.

Automatic conversion script
Id: cif_fix_values 1891 2012-01-12 08:04:46Z andrius 
;
_cod_original_sg_symbol_H-M P1
_cod_original_formula_sum 'C66 H65 F6 Fe2 N O0.50 P5'
_cod_database_code 7023334

loop_
_symmetry_equiv_pos_as_xyz
'x, y, z'

loop_
_atom_site_label
_atom_site_type_symbol
_atom_site_fract_x
_atom_site_fract_y
_atom_site_fract_z
_atom_site_U_iso_or_equiv
_atom_site_adp_type
_atom_site_occupancy
_atom_site_symmetry_multiplicity
_atom_site_calc_flag
_atom_site_refinement_flags
Fe1 Fe 0.68367(17) 0.39403(18) 0.36741(8) 0.0533(6) Uani 1 1 d .
Fe2 Fe 0.5042(2) 0.4338(2) 0.57299(9) 0.0623(7) Uani 1 1 d .
Fe3 Fe -0.04955(15) 0.22076(17) 1.02036(8) 0.0453(5) Uani 1 1 d .
Fe4 Fe 0.13157(17) 0.18039(18) 0.81504(8) 0.0500(5) Uani 1 1 d .
P1 P 0.8388(4) 0.2395(4) 0.39870(18) 0.0540(11) Uani 1 1 d .
P2 P 0.8091(4) 0.4922(4) 0.34657(19) 0.0552(11) Uani 1 1 d .
P3 P 0.5986(5) 0.5396(5) 0.5895(2) 0.0690(14) Uani 1 1 d D
P4 P 0.3545(5) 0.6057(5) 0.5520(2) 0.0689(13) Uani 1 1 d .
P5 P -0.2062(4) 0.3772(4) 0.98902(17) 0.0477(10) Uani 1 1 d .
P6 P -0.1749(4) 0.1246(4) 1.04047(19) 0.0493(10) Uani 1 1 d .
P7 P 0.0368(4) 0.0768(4) 0.79791(19) 0.0561(11) Uani 1 1 d D
P8 P 0.2823(4) 0.0108(4) 0.8370(2) 0.0597(12) Uani 1 1 d .
P9 P 0.3239(6) 1.1390(6) 0.4512(3) 0.0911(18) Uani 1 1 d .
P10 P 1.3110(4) -0.5216(5) 0.9347(3) 0.0744(15) Uani 1 1 d .
F1 F 0.3165(15) 1.0370(14) 0.4298(8) 0.171(5) Uani 1 1 d U
F2 F 0.3409(13) 1.2480(12) 0.4655(6) 0.157(4) Uani 1 1 d U
F3 F 0.2544(15) 1.2351(17) 0.4011(6) 0.158(5) Uani 1 1 d U
F4 F 0.3968(15) 1.0105(14) 0.4815(7) 0.176(5) Uani 1 1 d U
F5 F 0.4434(15) 1.1336(17) 0.4101(8) 0.188(6) Uani 1 1 d U
F6 F 0.1970(15) 1.1273(18) 0.4794(8) 0.178(6) Uani 1 1 d U
F7 F 1.3258(14) -0.5798(14) 0.8844(6) 0.174(4) Uani 1 1 d U
F8 F 1.4354(12) -0.5351(15) 0.8999(7) 0.149(4) Uani 1 1 d U
F9 F 1.2476(11) -0.4287(13) 0.8802(6) 0.161(4) Uani 1 1 d U
F10 F 1.1802(13) -0.5215(16) 0.9603(7) 0.159(5) Uani 1 1 d U
F11 F 1.3021(15) -0.4644(16) 0.9878(6) 0.179(6) Uani 1 1 d U
F12 F 1.3821(18) -0.6417(16) 0.9723(9) 0.219(8) Uani 1 1 d U
O1 O 0.2358(9) 0.6055(10) 1.2095(5) 0.118(4) Uani 1 1 d D
N1 N 0.5798(12) 0.4394(13) 0.4947(5) 0.057(4) Uani 1 1 d .
N2 N 0.0479(12) 0.1755(11) 0.8995(7) 0.058(4) Uani 1 1 d .
C1 C 0.6299(14) 0.4208(15) 0.4444(7) 0.053(4) Uani 1 1 d .
C2 C 0.6042(16) 0.4893(18) 0.2897(7) 0.063(5) Uani 1 1 d .
H2A H 0.6185 0.5542 0.2641 0.075 Uiso 1 1 calc R
C3 C 0.6700(17) 0.3702(19) 0.2866(7) 0.067(5) Uani 1 1 d .
H3A H 0.7373 0.3397 0.2598 0.081 Uiso 1 1 calc R
C4 C 0.6123(19) 0.304(2) 0.3335(8) 0.081(6) Uani 1 1 d .
H4A H 0.6364 0.2211 0.3423 0.097 Uiso 1 1 calc R
C5 C 0.5156(16) 0.3818(17) 0.3636(8) 0.062(5) Uani 1 1 d .
H5A H 0.4630 0.3608 0.3953 0.074 Uiso 1 1 calc R
C6 C 0.5108(17) 0.496(2) 0.3385(9) 0.079(6) Uani 1 1 d .
H6A H 0.4563 0.5654 0.3512 0.095 Uiso 1 1 calc R
C7 C 0.9467(17) 0.4010(19) 0.3836(9) 0.077(6) Uani 1 1 d .
H7A H 1.0147 0.3666 0.3553 0.092 Uiso 1 1 calc R
H7B H 0.9684 0.4514 0.4009 0.092 Uiso 1 1 calc R
C8 C 0.9226(17) 0.3040(17) 0.4299(7) 0.068(5) Uani 1 1 d .
H8A H 0.8738 0.3357 0.4641 0.082 Uiso 1 1 calc R
H8B H 0.9988 0.2429 0.4413 0.082 Uiso 1 1 calc R
C9 C 0.8666(16) 0.5247(17) 0.2699(7) 0.060(5) Uani 1 1 d .
C10 C 0.9492(17) 0.4218(18) 0.2412(7) 0.071(5) Uani 1 1 d .
H10A H 0.9671 0.3441 0.2622 0.085 Uiso 1 1 calc R
C11 C 0.999(2) 0.442(2) 0.1838(8) 0.087(6) Uani 1 1 d U
H11A H 1.0602 0.3798 0.1679 0.104 Uiso 1 1 calc R
C12 C 0.956(2) 0.557(2) 0.1491(7) 0.095(7) Uani 1 1 d .
H12A H 0.9829 0.5694 0.1093 0.114 Uiso 1 1 calc R
C13 C 0.880(2) 0.6432(19) 0.1728(7) 0.088(6) Uani 1 1 d .
H13A H 0.8551 0.7184 0.1490 0.106 Uiso 1 1 calc R
C14 C 0.827(2) 0.6343(19) 0.2359(9) 0.078(5) Uani 1 1 d .
H14A H 0.7708 0.7004 0.2508 0.094 Uiso 1 1 calc R
C15 C 0.753(2) 0.6433(15) 0.3643(8) 0.069(4) Uani 1 1 d U
C16 C 0.835(2) 0.6979(19) 0.3614(10) 0.090(6) Uani 1 1 d U
H16A H 0.9168 0.6574 0.3485 0.108 Uiso 1 1 calc R
C17 C 0.807(2) 0.8066(18) 0.3760(9) 0.094(6) Uani 1 1 d U
H17A H 0.8672 0.8351 0.3760 0.112 Uiso 1 1 calc R
C18 C 0.691(2) 0.869(2) 0.3898(9) 0.095(5) Uani 1 1 d U
H18A H 0.6684 0.9430 0.3999 0.113 Uiso 1 1 calc R
C19 C 0.597(2) 0.819(2) 0.3892(11) 0.116(8) Uani 1 1 d U
H19A H 0.5144 0.8642 0.3961 0.139 Uiso 1 1 calc R
C20 C 0.638(2) 0.699(2) 0.3775(8) 0.083(5) Uani 1 1 d U
H20A H 0.5824 0.6633 0.3795 0.100 Uiso 1 1 calc R
C21 C 0.9518(15) 0.1494(16) 0.3483(7) 0.057(4) Uani 1 1 d U
C22 C 0.9156(18) 0.108(2) 0.3083(8) 0.081(5) Uani 1 1 d U
H22A H 0.8326 0.1267 0.3089 0.097 Uiso 1 1 calc R
C23 C 0.996(2) 0.041(2) 0.2677(10) 0.107(8) Uani 1 1 d U
H23A H 0.9719 -0.0008 0.2486 0.128 Uiso 1 1 calc R
C24 C 1.112(2) 0.039(2) 0.2573(10) 0.093(6) Uani 1 1 d U
H24A H 1.1635 0.0106 0.2249 0.111 Uiso 1 1 calc R
C25 C 1.1567(19) 0.0794(19) 0.2945(11) 0.095(6) Uani 1 1 d U
H25A H 1.2387 0.0690 0.2906 0.114 Uiso 1 1 calc R
C26 C 1.0717(15) 0.1358(16) 0.3374(9) 0.074(5) Uani 1 1 d U
H26A H 1.0993 0.1669 0.3608 0.089 Uiso 1 1 calc R
C27 C 0.8165(15) 0.1198(16) 0.4542(7) 0.056(4) Uani 1 1 d .
C28 C 0.9125(19) 0.030(2) 0.4815(10) 0.096(7) Uani 1 1 d .
H28A H 0.9872 0.0400 0.4731 0.115 Uiso 1 1 calc R
C29 C 0.908(2) -0.072(2) 0.5193(11) 0.102(7) Uani 1 1 d U
H29A H 0.9779 -0.1309 0.5337 0.122 Uiso 1 1 calc R
C30 C 0.797(2) -0.0820(19) 0.5348(9) 0.081(6) Uani 1 1 d .
H30A H 0.7902 -0.1494 0.5611 0.097 Uiso 1 1 calc R
C31 C 0.696(2) 0.003(2) 0.5133(9) 0.088(7) Uani 1 1 d .
H31A H 0.6206 -0.0062 0.5251 0.106 Uiso 1 1 calc R
C32 C 0.7051(18) 0.1064(17) 0.4723(8) 0.069(5) Uani 1 1 d .
H32A H 0.6356 0.1650 0.4577 0.083 Uiso 1 1 calc R
C33 C 0.552(2) 0.309(2) 0.6470(10) 0.091(7) Uani 1 1 d U
H33A H 0.5978 0.3115 0.6730 0.109 Uiso 1 1 calc R
C34 C 0.425(2) 0.359(2) 0.6483(10) 0.091(6) Uani 1 1 d U
H34A H 0.3708 0.4047 0.6750 0.109 Uiso 1 1 calc R
C35 C 0.3913(19) 0.3300(17) 0.6046(9) 0.075(6) Uani 1 1 d .
H35A H 0.3120 0.3486 0.5978 0.091 Uiso 1 1 calc R
C36 C 0.491(2) 0.2716(19) 0.5740(9) 0.080(6) Uani 1 1 d U
H36A H 0.4932 0.2444 0.5408 0.096 Uiso 1 1 calc R
C37 C 0.5949(19) 0.2553(18) 0.5973(8) 0.075(5) Uani 1 1 d U
H37A H 0.6758 0.2166 0.5830 0.090 Uiso 1 1 calc R
C38 C 0.3929(14) 0.736(2) 0.5569(12) 0.128(8) Uani 1 1 d DU
H38A H 0.3631 0.8025 0.5256 0.153 Uiso 1 1 calc R
H38B H 0.3561 0.7611 0.5940 0.153 Uiso 1 1 calc R
C39 C 0.5283(13) 0.6926(9) 0.5520(7) 0.080(5) Uani 1 1 d DU
H39A H 0.5558 0.6896 0.5105 0.096 Uiso 1 1 calc R
C40 C 0.5689(12) 0.7827(10) 0.5623(6) 0.081(4) Uani 1 1 d DU
H40A H 0.5427 0.8542 0.5335 0.121 Uiso 1 1 calc R
H40B H 0.6563 0.7519 0.5597 0.121 Uiso 1 1 calc R
H40C H 0.5340 0.8003 0.6006 0.121 Uiso 1 1 calc R
C41 C 0.5857(15) 0.5602(15) 0.6650(5) 0.098(7) Uani 1 1 d G
C42 C 0.4813(13) 0.5616(16) 0.7039(6) 0.110(8) Uani 1 1 d G
H42A H 0.4186 0.5499 0.6924 0.132 Uiso 1 1 calc R
C43 C 0.4705(14) 0.5805(17) 0.7601(6) 0.135(11) Uani 1 1 d G
H43A H 0.4006 0.5815 0.7861 0.162 Uiso 1 1 calc R
C44 C 0.5641(18) 0.5980(18) 0.7773(5) 0.149(11) Uani 1 1 d G
H44A H 0.5569 0.6106 0.8149 0.179 Uiso 1 1 calc R
C45 C 0.6686(15) 0.5966(18) 0.7384(7) 0.144(9) Uani 1 1 d GU
H45A H 0.7313 0.6083 0.7499 0.173 Uiso 1 1 calc R
C46 C 0.6794(13) 0.5777(16) 0.6822(6) 0.112(7) Uani 1 1 d GU
H46A H 0.7493 0.5767 0.6562 0.134 Uiso 1 1 calc R
C47 C 0.7610(11) 0.4968(14) 0.5665(5) 0.085(5) Uani 1 1 d GU
C48 C 0.8387(15) 0.3876(13) 0.5934(5) 0.108(6) Uani 1 1 d GU
H48A H 0.8068 0.3383 0.6227 0.130 Uiso 1 1 calc R
C49 C 0.9639(14) 0.3522(12) 0.5765(7) 0.121(7) Uani 1 1 d GU
H49A H 1.0158 0.2791 0.5944 0.145 Uiso 1 1 calc R
C50 C 1.0115(10) 0.4260(15) 0.5326(7) 0.122(7) Uani 1 1 d GU
H50A H 1.0953 0.4023 0.5213 0.147 Uiso 1 1 calc R
C51 C 0.9339(14) 0.5352(14) 0.5058(5) 0.101(5) Uani 1 1 d GU
H51A H 0.9658 0.5846 0.4764 0.121 Uiso 1 1 calc R
C52 C 0.8087(13) 0.5706(11) 0.5227(5) 0.092(5) Uani 1 1 d GU
H52A H 0.7568 0.6437 0.5047 0.111 Uiso 1 1 calc R
C53 C 0.2069(13) 0.6422(14) 0.6005(6) 0.084(5) Uani 1 1 d GU
C54 C 0.1210(16) 0.5967(14) 0.5967(6) 0.109(6) Uani 1 1 d GU
H54A H 0.1321 0.5577 0.5664 0.131 Uiso 1 1 calc R
C55 C 0.0184(15) 0.6097(18) 0.6383(8) 0.128(7) Uani 1 1 d GU
H55A H -0.0391 0.5793 0.6358 0.154 Uiso 1 1 calc R
C56 C 0.0018(14) 0.6681(19) 0.6836(7) 0.139(7) Uani 1 1 d GU
H56A H -0.0669 0.6768 0.7115 0.167 Uiso 1 1 calc R
C57 C 0.0877(18) 0.7136(17) 0.6874(7) 0.153(8) Uani 1 1 d GU
H57A H 0.0766 0.7527 0.7177 0.183 Uiso 1 1 calc R
C58 C 0.1903(15) 0.7006(15) 0.6458(7) 0.135(7) Uani 1 1 d GU
H58A H 0.2478 0.7310 0.6483 0.162 Uiso 1 1 calc R
C59 C 0.2917(12) 0.6409(13) 0.4816(5) 0.070(5) Uani 1 1 d G
C60 C 0.2383(15) 0.7569(11) 0.4518(8) 0.113(8) Uani 1 1 d GU
H60A H 0.2430 0.8206 0.4635 0.135 Uiso 1 1 calc R
C61 C 0.1778(16) 0.7777(13) 0.4045(8) 0.150(12) Uani 1 1 d GU
H61A H 0.1420 0.8553 0.3846 0.180 Uiso 1 1 calc R
C62 C 0.1707(15) 0.6825(18) 0.3870(6) 0.177(14) Uani 1 1 d G
H62A H 0.1303 0.6964 0.3553 0.213 Uiso 1 1 calc R
C63 C 0.2242(14) 0.5665(15) 0.4167(6) 0.114(8) Uani 1 1 d G
H63A H 0.2195 0.5028 0.4050 0.137 Uiso 1 1 calc R
C64 C 0.2847(12) 0.5457(11) 0.4641(5) 0.078(6) Uani 1 1 d G
H64A H 0.3205 0.4681 0.4840 0.094 Uiso 1 1 calc R
C65 C 0.0075(13) 0.1875(13) 0.9433(6) 0.040(3) Uani 1 1 d .
C66 C -0.0337(17) 0.255(2) 1.0985(8) 0.076(6) Uani 1 1 d .
H66A H -0.0999 0.2868 1.1254 0.091 Uiso 1 1 calc R
C67 C 0.0246(17) 0.132(2) 1.0951(8) 0.074(6) Uani 1 1 d .
H67A H 0.0030 0.0703 1.1199 0.089 Uiso 1 1 calc R
C68 C 0.1189(15) 0.1178(16) 1.0491(7) 0.059(4) Uani 1 1 d .
H68A H 0.1733 0.0466 1.0381 0.071 Uiso 1 1 calc R
C69 C 0.1145(15) 0.2355(17) 1.0225(8) 0.066(5) Uani 1 1 d .
H69A H 0.1634 0.2554 0.9888 0.079 Uiso 1 1 calc R
C70 C 0.0237(14) 0.3178(14) 1.0555(7) 0.050(4) Uani 1 1 d .
H70A H 0.0065 0.3995 1.0490 0.060 Uiso 1 1 calc R
C71 C -0.2931(14) 0.3203(15) 0.9601(7) 0.053(4) Uani 1 1 d .
H71A H -0.3711 0.3827 0.9523 0.064 Uiso 1 1 calc R
H71B H -0.2496 0.2958 0.9235 0.064 Uiso 1 1 calc R
C72 C -0.3144(15) 0.2126(15) 1.0038(7) 0.056(4) Uani 1 1 d .
H72A H -0.3302 0.1631 0.9834 0.068 Uiso 1 1 calc R
H72B H -0.3844 0.2404 1.0326 0.068 Uiso 1 1 calc R
C73 C -0.1270(14) -0.0221(17) 1.0236(7) 0.061(4) Uani 1 1 d .
C74 C -0.2083(19) -0.079(2) 1.0255(9) 0.082(6) Uani 1 1 d .
H74A H -0.2921 -0.0421 1.0350 0.098 Uiso 1 1 calc R
C75 C -0.154(3) -0.195(2) 1.0121(9) 0.103(7) Uani 1 1 d .
H75A H -0.2054 -0.2346 1.0118 0.124 Uiso 1 1 calc R
C76 C -0.029(2) -0.253(2) 0.9992(9) 0.094(6) Uani 1 1 d U
H76A H 0.0029 -0.3313 0.9933 0.113 Uiso 1 1 calc R
C77 C 0.039(2) -0.1971(17) 0.9958(7) 0.084(5) Uani 1 1 d .
H77A H 0.1220 -0.2335 0.9841 0.101 Uiso 1 1 calc R
C78 C -0.0002(17) -0.0894(17) 1.0078(8) 0.070(5) Uani 1 1 d .
H78A H 0.0568 -0.0552 1.0060 0.084 Uiso 1 1 calc R
C79 C -0.2365(14) 0.0974(15) 1.1187(7) 0.048(4) Uani 1 1 d .
C80 C -0.3146(17) 0.1834(18) 1.1435(8) 0.069(5) Uani 1 1 d .
H80A H -0.3466 0.2584 1.1204 0.083 Uiso 1 1 calc R
C81 C -0.3551(19) 0.169(2) 1.2063(9) 0.084(6) Uani 1 1 d .
H81A H -0.4056 0.2341 1.2233 0.101 Uiso 1 1 calc R
C82 C -0.318(2) 0.057(2) 1.2394(9) 0.088(7) Uani 1 1 d .
H82A H -0.3495 0.0423 1.2784 0.105 Uiso 1 1 calc R
C83 C -0.2269(19) -0.037(2) 1.2118(9) 0.079(5) Uani 1 1 d U
H83A H -0.1919 -0.1126 1.2339 0.095 Uiso 1 1 calc R
C84 C -0.1931(17) -0.0154(17) 1.1543(7) 0.061(4) Uani 1 1 d .
H84A H -0.1377 -0.0787 1.1370 0.074 Uiso 1 1 calc R
C85 C -0.1913(14) 0.5033(16) 0.9315(7) 0.053(4) Uani 1 1 d .
C86 C -0.0790(17) 0.5138(17) 0.9157(8) 0.070(5) Uani 1 1 d .
H86A H -0.0136 0.4562 0.9340 0.084 Uiso 1 1 calc R
C87 C -0.0591(17) 0.6053(17) 0.8741(9) 0.078(6) Uani 1 1 d .
H87A H 0.0187 0.6085 0.8640 0.094 Uiso 1 1 calc R
C88 C -0.156(2) 0.6930(17) 0.8472(8) 0.082(6) Uani 1 1 d .
H88A H -0.1449 0.7564 0.8190 0.099 Uiso 1 1 calc R
C89 C -0.2713(19) 0.6840(17) 0.8637(8) 0.079(6) Uani 1 1 d .
H89A H -0.3364 0.7416 0.8451 0.095 Uiso 1 1 calc R
C90 C -0.2924(16) 0.5920(15) 0.9067(8) 0.064(4) Uani 1 1 d .
H90A H -0.3703 0.5897 0.9184 0.077 Uiso 1 1 calc R
C91 C -0.3206(16) 0.4564(14) 1.0441(7) 0.055(4) Uani 1 1 d .
C92 C -0.2826(16) 0.5149(15) 1.0761(8) 0.063(4) Uani 1 1 d .
H92A H -0.2048 0.5181 1.0678 0.075 Uiso 1 1 calc R
C93 C -0.3655(17) 0.5661(19) 1.1195(8) 0.076(5) Uani 1 1 d U
H93A H -0.3379 0.5891 1.1463 0.092 Uiso 1 1 calc R
C94 C -0.4843(18) 0.585(2) 1.1255(10) 0.097(7) Uani 1 1 d .
H94A H -0.5393 0.6307 1.1519 0.117 Uiso 1 1 calc R
C95 C -0.522(2) 0.538(2) 1.0938(10) 0.101(7) Uani 1 1 d .
H95A H -0.6040 0.5465 1.1010 0.121 Uiso 1 1 calc R
C96 C -0.4463(15) 0.4752(19) 1.0488(9) 0.076(5) Uani 1 1 d .
H96A H -0.4766 0.4487 1.0245 0.091 Uiso 1 1 calc R
C97 C 0.083(2) 0.3137(18) 0.7403(7) 0.081(6) Uani 1 1 d .
H97A H 0.0335 0.3150 0.7148 0.097 Uiso 1 1 calc R
C98 C 0.204(3) 0.2611(19) 0.7348(8) 0.088(7) Uani 1 1 d .
H98A H 0.2530 0.2215 0.7049 0.106 Uiso 1 1 calc R
C99 C 0.248(2) 0.2763(17) 0.7843(9) 0.076(6) Uani 1 1 d .
H99A H 0.3287 0.2471 0.7918 0.092 Uiso 1 1 calc R
C100 C 0.1435(18) 0.3445(14) 0.8185(8) 0.067(5) Uani 1 1 d .
H10B H 0.1419 0.3696 0.8522 0.081 Uiso 1 1 calc R
C101 C 0.0401(18) 0.3667(15) 0.7899(8) 0.072(5) Uani 1 1 d .
H10C H -0.0410 0.4090 0.8023 0.087 Uiso 1 1 calc R
C102 C 0.2250(16) -0.1117(17) 0.8443(10) 0.106(6) Uani 1 1 d DU
H10D H 0.2733 -0.1600 0.8153 0.127 Uiso 1 1 calc R
H10E H 0.2380 -0.1623 0.8825 0.127 Uiso 1 1 calc R
C103 C 0.0945(16) -0.0722(13) 0.8376(8) 0.133(9) Uani 1 1 d DU
H10F H 0.0502 -0.0705 0.8771 0.160 Uiso 1 1 calc R
C104 C 0.071(3) -0.1627(19) 0.8160(19) 0.34(3) Uani 1 1 d DU
H10G H 0.1406 -0.2359 0.8190 0.512 Uiso 1 1 calc R
H10H H 0.0565 -0.1335 0.7760 0.512 Uiso 1 1 calc R
H10I H 0.0006 -0.1769 0.8393 0.512 Uiso 1 1 calc R
C105 C 0.0396(13) 0.0609(14) 0.7233(5) 0.062(4) Uani 1 1 d U
C106 C -0.0539(16) 0.0561(18) 0.7021(7) 0.091(5) Uani 1 1 d U
H10J H -0.1285 0.0643 0.7253 0.110 Uiso 1 1 calc R
C107 C -0.0353(17) 0.0382(19) 0.6434(7) 0.099(5) Uani 1 1 d U
H10K H -0.1000 0.0368 0.6286 0.119 Uiso 1 1 calc R
C108 C 0.0744(19) 0.0229(19) 0.6079(8) 0.105(6) Uani 1 1 d U
H10L H 0.0857 0.0058 0.5709 0.126 Uiso 1 1 calc R
C109 C 0.1639(16) 0.0334(19) 0.6278(6) 0.100(7) Uani 1 1 d U
H10M H 0.2377 0.0252 0.6039 0.120 Uiso 1 1 calc R
C110 C 0.1501(15) 0.0566(14) 0.6843(6) 0.075(5) Uani 1 1 d U
H11B H 0.2119 0.0690 0.6962 0.090 Uiso 1 1 calc R
C111 C -0.1277(11) 0.1188(13) 0.8242(6) 0.063(4) Uani 1 1 d DU
C112 C -0.2050(14) 0.2294(14) 0.8019(8) 0.095(6) Uani 1 1 d DU
H11C H -0.1712 0.2809 0.7754 0.113 Uiso 1 1 calc R
C113 C -0.3297(14) 0.2694(18) 0.8160(9) 0.112(6) Uani 1 1 d DU
H11D H -0.3779 0.3471 0.8009 0.134 Uiso 1 1 calc R
C114 C -0.3813(16) 0.1929(19) 0.8525(10) 0.120(8) Uani 1 1 d DU
H11E H -0.4654 0.2181 0.8632 0.144 Uiso 1 1 calc R
C115 C -0.3080(16) 0.079(2) 0.8732(10) 0.154(10) Uani 1 1 d DU
H11F H -0.3426 0.0245 0.8961 0.184 Uiso 1 1 calc R
C116 C -0.1832(15) 0.0438(17) 0.8603(8) 0.118(7) Uani 1 1 d DU
H11G H -0.1347 -0.0329 0.8765 0.142 Uiso 1 1 calc R
C117 C 0.4226(14) -0.0121(16) 0.7833(7) 0.070(4) Uani 1 1 d .
C118 C 0.4460(19) -0.061(2) 0.7346(9) 0.122(7) Uani 1 1 d U
H11H H 0.3906 -0.0885 0.7265 0.147 Uiso 1 1 calc R
C119 C 0.562(2) -0.070(2) 0.6951(8) 0.118(6) Uani 1 1 d U
H11I H 0.5771 -0.0974 0.6605 0.141 Uiso 1 1 calc R
C120 C 0.6442(19) -0.038(2) 0.7096(9) 0.118(7) Uani 1 1 d .
H12B H 0.7180 -0.0463 0.6857 0.141 Uiso 1 1 calc R
C121 C 0.6224(16) 0.004(2) 0.7558(8) 0.105(7) Uani 1 1 d .
H12C H 0.6798 0.0281 0.7646 0.126 Uiso 1 1 calc R
C122 C 0.5151(16) 0.0153(18) 0.7932(8) 0.100(7) Uani 1 1 d .
H12D H 0.5051 0.0432 0.8272 0.119 Uiso 1 1 calc R
C123 C 0.3448(14) -0.0274(18) 0.9030(7) 0.071(5) Uani 1 1 d .
C124 C 0.3937(18) -0.1441(17) 0.9316(8) 0.100(7) Uani 1 1 d U
H12E H 0.3921 -0.2078 0.9186 0.119 Uiso 1 1 calc R
C125 C 0.4493(18) -0.1612(18) 0.9850(8) 0.112(8) Uani 1 1 d U
H12F H 0.4806 -0.2381 1.0065 0.135 Uiso 1 1 calc R
C126 C 0.4562(14) -0.0712(15) 1.0031(6) 0.082(5) Uani 1 1 d U
H12G H 0.4952 -0.0871 1.0355 0.098 Uiso 1 1 calc R
C127 C 0.4074(15) 0.0417(16) 0.9751(7) 0.078(5) Uani 1 1 d U
H12H H 0.4105 0.1051 0.9877 0.094 Uiso 1 1 calc R
C128 C 0.3516(13) 0.0601(18) 0.9259(8) 0.088(6) Uani 1 1 d .
H12I H 0.3159 0.1387 0.9072 0.106 Uiso 1 1 calc R
C129 C 0.2249(15) 0.5204(13) 1.2546(7) 0.130(6) Uani 1 1 d DU
H12J H 0.1440 0.5189 1.2573 0.156 Uiso 1 1 calc R
H12K H 0.2266 0.5460 1.2894 0.156 Uiso 1 1 calc R
C130 C 0.3103(14) 0.3970(12) 1.2582(6) 0.113(6) Uani 1 1 d D
H13B H 0.2891 0.3583 1.2344 0.169 Uiso 1 1 calc R
H13C H 0.3063 0.3555 1.2981 0.169 Uiso 1 1 calc R
H13D H 0.3916 0.3962 1.2446 0.169 Uiso 1 1 calc R
C131 C 0.1524(15) 0.7225(14) 1.1992(8) 0.142(8) Uani 1 1 d D
H13E H 0.1512 0.7626 1.2294 0.171 Uiso 1 1 calc R
H13F H 0.0716 0.7207 1.2022 0.171 Uiso 1 1 calc R
C132 C 0.181(2) 0.7927(14) 1.1410(9) 0.198(12) Uani 1 1 d D
H13G H 0.2662 0.7590 1.1275 0.297 Uiso 1 1 calc R
H13H H 0.1599 0.8741 1.1442 0.297 Uiso 1 1 calc R
H13I H 0.1343 0.7903 1.1137 0.297 Uiso 1 1 calc R

loop_
_atom_site_aniso_label
_atom_site_aniso_U_11
_atom_site_aniso_U_22
_atom_site_aniso_U_33
_atom_site_aniso_U_23
_atom_site_aniso_U_13
_atom_site_aniso_U_12
Fe1 0.0614(14) 0.0621(16) 0.0405(12) -0.0096(11) -0.0055(10) -0.0274(12)
Fe2 0.0915(19) 0.0551(16) 0.0423(12) -0.0042(12) 0.0008(12) -0.0368(14)
Fe3 0.0411(11) 0.0499(14) 0.0433(11) -0.0069(10) -0.0098(9) -0.0138(10)
Fe4 0.0524(13) 0.0476(14) 0.0464(12) -0.0036(11) -0.0059(10) -0.0179(11)
P1 0.063(3) 0.058(3) 0.045(2) -0.008(2) -0.009(2) -0.027(2)
P2 0.065(3) 0.060(3) 0.046(2) -0.008(2) -0.0048(19) -0.031(2)
P3 0.097(4) 0.065(3) 0.050(3) -0.006(2) -0.017(3) -0.034(3)
P4 0.084(3) 0.055(3) 0.066(3) -0.010(3) 0.000(3) -0.030(3)
P5 0.045(2) 0.051(3) 0.047(2) -0.008(2) -0.0127(18) -0.014(2)
P6 0.050(2) 0.045(3) 0.052(2) -0.012(2) -0.0081(19) -0.014(2)
P7 0.064(3) 0.056(3) 0.052(2) -0.005(2) -0.012(2) -0.026(2)
P8 0.044(2) 0.055(3) 0.072(3) 0.000(2) -0.007(2) -0.017(2)
P9 0.079(4) 0.090(5) 0.106(5) -0.016(4) -0.005(3) -0.037(3)
P10 0.045(3) 0.066(3) 0.110(4) -0.006(3) -0.030(3) -0.013(2)
F1 0.181(10) 0.143(9) 0.228(12) -0.073(9) -0.023(9) -0.079(8)
F2 0.191(10) 0.159(10) 0.177(10) -0.047(8) -0.027(8) -0.109(8)
F3 0.146(9) 0.201(12) 0.135(9) 0.028(9) -0.060(8) -0.086(9)
F4 0.162(8) 0.151(8) 0.183(9) 0.000(7) -0.024(7) -0.045(6)
F5 0.116(10) 0.198(12) 0.223(13) -0.035(11) 0.025(9) -0.057(9)
F6 0.110(7) 0.216(10) 0.179(9) 0.011(7) -0.012(6) -0.064(7)
F7 0.192(9) 0.172(9) 0.182(9) -0.091(7) -0.067(7) -0.036(8)
F8 0.081(6) 0.176(8) 0.149(7) 0.025(6) -0.013(5) -0.041(5)
F9 0.110(6) 0.162(7) 0.156(7) 0.043(6) -0.055(6) -0.019(5)
F10 0.097(6) 0.185(8) 0.199(9) 0.023(7) -0.019(6) -0.093(6)
F11 0.186(11) 0.198(13) 0.141(9) -0.064(9) -0.049(8) -0.024(10)
F12 0.167(11) 0.143(10) 0.222(13) 0.087(10) -0.040(11) 0.003(9)
O1 0.067(7) 0.134(11) 0.113(8) -0.014(8) 0.003(6) -0.008(7)
N1 0.063(8) 0.075(10) 0.039(6) -0.022(6) 0.002(5) -0.027(7)
N2 0.053(8) 0.034(7) 0.079(10) 0.008(7) -0.030(7) -0.010(6)
C1 0.060(9) 0.056(10) 0.053(9) -0.015(8) -0.004(7) -0.032(8)
C2 0.069(11) 0.079(13) 0.043(8) -0.002(8) -0.019(8) -0.029(10)
C3 0.071(11) 0.096(15) 0.037(8) -0.008(9) 0.006(7) -0.041(11)
C4 0.079(13) 0.107(17) 0.068(12) -0.022(12) -0.018(10) -0.036(12)
C5 0.074(11) 0.068(12) 0.066(10) -0.014(9) -0.015(8) -0.047(10)
C6 0.056(11) 0.103(17) 0.088(14) -0.021(13) -0.019(10) -0.032(11)
C7 0.071(12) 0.101(15) 0.078(12) 0.000(11) -0.033(10) -0.050(11)
C8 0.080(12) 0.068(12) 0.054(9) -0.017(9) -0.030(9) -0.010(9)
C9 0.074(11) 0.074(13) 0.043(9) -0.008(9) -0.003(8) -0.041(10)
C10 0.081(12) 0.067(12) 0.055(9) -0.028(9) 0.004(8) -0.013(9)
C11 0.103(10) 0.083(10) 0.059(8) -0.023(8) -0.005(7) -0.016(8)
C12 0.17(2) 0.076(15) 0.034(8) -0.015(9) 0.013(10) -0.048(15)
C13 0.151(18) 0.069(12) 0.042(8) 0.015(8) -0.015(9) -0.051(12)
C14 0.092(14) 0.058(13) 0.081(13) -0.010(11) -0.010(11) -0.027(11)
C15 0.117(12) 0.037(9) 0.054(10) -0.012(8) -0.012(10) -0.027(8)
C16 0.119(13) 0.059(11) 0.090(15) -0.021(11) -0.008(13) -0.028(10)
C17 0.128(10) 0.051(10) 0.114(16) -0.012(10) 0.000(12) -0.055(9)
C18 0.132(9) 0.070(8) 0.083(8) -0.031(7) -0.020(7) -0.025(6)
C19 0.104(12) 0.088(14) 0.15(2) -0.064(15) 0.024(14) -0.021(11)
C20 0.119(11) 0.068(11) 0.058(11) -0.018(10) -0.020(11) -0.021(10)
C21 0.063(8) 0.071(11) 0.050(8) -0.018(7) -0.003(6) -0.035(8)
C22 0.072(10) 0.117(17) 0.066(11) -0.023(10) -0.012(8) -0.041(11)
C23 0.122(13) 0.140(19) 0.077(12) -0.058(12) -0.010(10) -0.046(14)
C24 0.100(12) 0.074(15) 0.083(13) -0.023(10) 0.017(10) -0.020(12)
C25 0.061(10) 0.056(13) 0.15(2) -0.038(13) 0.010(10) -0.007(10)
C26 0.052(8) 0.053(10) 0.112(14) -0.030(10) -0.028(8) 0.004(8)
C27 0.060(10) 0.062(11) 0.049(9) -0.021(8) -0.009(7) -0.018(8)
C28 0.070(13) 0.100(16) 0.104(16) 0.024(13) -0.033(11) -0.033(12)
C29 0.091(10) 0.098(11) 0.099(10) 0.006(8) -0.010(8) -0.033(8)
C30 0.102(16) 0.068(14) 0.079(12) 0.006(10) -0.028(11) -0.043(12)
C31 0.128(18) 0.088(15) 0.072(12) -0.001(11) -0.011(12) -0.072(15)
C32 0.080(12) 0.065(12) 0.068(11) -0.001(10) -0.009(9) -0.039(10)
C33 0.112(11) 0.076(10) 0.090(10) 0.001(8) -0.014(8) -0.050(8)
C34 0.104(10) 0.074(10) 0.092(10) -0.002(8) 0.009(8) -0.050(8)
C35 0.089(14) 0.069(13) 0.087(13) -0.020(10) 0.016(11) -0.058(12)
C36 0.087(9) 0.074(10) 0.084(9) -0.013(7) -0.002(7) -0.039(8)
C37 0.081(9) 0.070(9) 0.061(8) -0.007(7) 0.004(7) -0.023(7)
C38 0.123(11) 0.115(11) 0.149(11) -0.016(7) -0.017(7) -0.053(8)
C39 0.096(9) 0.051(7) 0.107(9) 0.009(6) -0.040(7) -0.042(6)
C40 0.098(8) 0.070(7) 0.094(7) -0.010(6) -0.025(6) -0.048(6)
C41 0.114(17) 0.091(17) 0.096(15) -0.039(14) -0.023(12) -0.026(14)
C42 0.102(16) 0.17(2) 0.066(12) -0.012(14) -0.026(11) -0.051(17)
C43 0.20(3) 0.16(3) 0.094(16) -0.044(18) -0.003(16) -0.12(2)
C44 0.22(3) 0.21(3) 0.042(8) -0.041(12) -0.021(12) -0.09(2)
C45 0.151(12) 0.162(12) 0.126(12) -0.040(8) -0.026(8) -0.051(8)
C46 0.120(11) 0.133(11) 0.102(10) -0.045(8) -0.016(8) -0.051(8)
C47 0.121(12) 0.113(15) 0.045(8) -0.001(9) -0.028(8) -0.065(10)
C48 0.120(13) 0.119(15) 0.086(12) -0.010(10) -0.022(10) -0.045(13)
C49 0.118(12) 0.119(16) 0.148(19) -0.027(12) -0.037(14) -0.056(12)
C50 0.116(9) 0.129(11) 0.116(11) -0.030(8) -0.004(8) -0.038(7)
C51 0.099(8) 0.127(9) 0.092(8) -0.035(7) -0.013(6) -0.048(7)
C52 0.105(9) 0.122(14) 0.062(9) -0.022(8) 0.000(9) -0.057(10)
C53 0.117(13) 0.052(10) 0.063(9) 0.001(7) 0.000(9) -0.024(10)
C54 0.109(10) 0.109(11) 0.105(10) -0.020(8) 0.001(7) -0.043(8)
C55 0.127(10) 0.128(12) 0.124(11) -0.029(8) 0.012(8) -0.052(9)
C56 0.146(11) 0.139(12) 0.118(10) -0.034(8) 0.009(8) -0.045(9)
C57 0.153(11) 0.171(12) 0.134(10) -0.078(9) 0.012(7) -0.043(9)
C58 0.133(10) 0.151(12) 0.124(10) -0.062(8) -0.009(7) -0.038(8)
C59 0.069(11) 0.057(12) 0.066(11) 0.000(9) -0.002(9) -0.016(9)
C60 0.114(11) 0.103(12) 0.105(11) -0.017(8) -0.025(8) -0.020(8)
C61 0.155(14) 0.132(14) 0.144(15) -0.004(9) -0.025(9) -0.043(10)
C62 0.17(3) 0.19(3) 0.13(2) 0.001(19) -0.103(19) 0.00(2)
C63 0.065(12) 0.16(2) 0.092(14) -0.030(14) -0.004(10) -0.013(13)
C64 0.091(13) 0.091(15) 0.049(9) -0.024(9) -0.001(8) -0.027(11)
C65 0.038(7) 0.035(8) 0.033(7) 0.000(6) -0.008(6) 0.000(6)
C66 0.063(11) 0.115(17) 0.067(11) -0.037(12) -0.025(9) -0.029(12)
C67 0.054(11) 0.093(16) 0.071(12) 0.012(11) -0.019(9) -0.034(11)
C68 0.057(10) 0.058(11) 0.048(9) 0.004(8) -0.009(7) -0.015(8)
C69 0.044(9) 0.079(13) 0.059(10) -0.005(9) -0.010(7) -0.010(8)
C70 0.057(9) 0.040(8) 0.069(10) -0.014(7) -0.028(8) -0.022(8)
C71 0.054(9) 0.061(10) 0.059(9) -0.014(8) -0.015(7) -0.028(8)
C72 0.056(9) 0.050(10) 0.060(10) -0.009(8) -0.014(7) -0.015(8)
C73 0.045(8) 0.072(11) 0.060(10) -0.024(9) -0.004(7) -0.010(7)
C74 0.085(12) 0.089(14) 0.091(15) -0.013(12) -0.016(11) -0.053(11)
C75 0.17(2) 0.079(15) 0.081(13) -0.019(11) -0.040(14) -0.054(15)
C76 0.113(10) 0.076(9) 0.084(9) -0.013(7) -0.014(7) -0.025(8)
C77 0.130(15) 0.050(10) 0.056(9) 0.004(8) -0.022(10) -0.019(10)
C78 0.068(10) 0.056(11) 0.080(12) -0.021(10) -0.006(9) -0.012(8)
C79 0.050(9) 0.042(9) 0.053(9) -0.019(8) -0.005(7) -0.012(7)
C80 0.077(12) 0.076(13) 0.065(10) -0.001(9) -0.013(9) -0.045(11)
C81 0.085(12) 0.109(16) 0.076(11) -0.045(12) 0.010(9) -0.048(11)
C82 0.112(17) 0.093(17) 0.078(13) 0.011(12) -0.032(12) -0.064(14)
C83 0.082(8) 0.080(9) 0.079(9) -0.020(7) -0.008(7) -0.031(7)
C84 0.076(12) 0.063(12) 0.041(8) -0.010(8) -0.007(8) -0.021(9)
C85 0.050(9) 0.057(10) 0.056(9) -0.003(8) -0.017(7) -0.023(8)
C86 0.068(12) 0.057(12) 0.072(12) -0.015(10) -0.017(9) -0.005(9)
C87 0.057(10) 0.060(12) 0.092(14) 0.008(10) 0.011(9) -0.019(9)
C88 0.127(18) 0.050(12) 0.062(10) 0.010(9) -0.008(11) -0.039(12)
C89 0.098(12) 0.064(10) 0.074(10) 0.026(8) -0.052(9) -0.030(9)
C90 0.059(10) 0.054(10) 0.075(11) 0.002(9) -0.027(8) -0.014(8)
C91 0.070(9) 0.032(8) 0.047(8) 0.003(6) -0.016(7) -0.003(7)
C92 0.068(10) 0.046(10) 0.072(11) -0.026(8) -0.009(8) -0.010(8)
C93 0.070(8) 0.088(9) 0.069(8) -0.036(7) -0.009(6) -0.013(7)
C94 0.055(10) 0.12(2) 0.120(17) -0.068(15) -0.003(10) -0.011(11)
C95 0.064(12) 0.13(2) 0.110(17) -0.040(15) 0.012(11) -0.033(13)
C96 0.046(8) 0.098(15) 0.088(12) -0.037(11) 0.010(8) -0.029(9)
C97 0.131(16) 0.066(11) 0.041(8) 0.024(7) -0.028(9) -0.044(11)
C98 0.165(19) 0.059(11) 0.048(8) -0.005(7) 0.022(10) -0.068(13)
C99 0.078(13) 0.059(12) 0.070(12) 0.015(9) -0.001(10) -0.023(10)
C100 0.105(12) 0.032(8) 0.074(10) 0.003(7) -0.027(9) -0.036(8)
C101 0.092(11) 0.041(8) 0.090(12) 0.014(8) -0.045(10) -0.030(8)
C102 0.098(9) 0.083(9) 0.145(11) 0.002(7) -0.019(7) -0.054(7)
C103 0.136(12) 0.121(13) 0.143(13) -0.011(9) -0.042(9) -0.043(9)
C104 0.35(3) 0.34(3) 0.34(3) -0.068(12) -0.046(11) -0.120(14)
C105 0.077(10) 0.068(12) 0.044(7) -0.008(8) -0.012(6) -0.029(10)
C106 0.098(8) 0.117(10) 0.081(7) -0.036(7) -0.017(6) -0.048(7)
C107 0.110(8) 0.137(11) 0.071(7) -0.033(7) -0.034(6) -0.046(7)
C108 0.115(9) 0.115(11) 0.097(9) -0.030(8) -0.016(6) -0.045(8)
C109 0.096(12) 0.14(2) 0.054(10) -0.038(13) 0.002(9) -0.031(14)
C110 0.099(11) 0.070(12) 0.066(10) -0.040(9) 0.020(8) -0.041(11)
C111 0.057(8) 0.072(10) 0.069(10) -0.026(8) 0.000(7) -0.030(6)
C112 0.073(9) 0.082(11) 0.134(16) -0.010(11) -0.030(10) -0.032(9)
C113 0.074(9) 0.115(15) 0.141(19) -0.052(12) -0.026(12) -0.006(9)
C114 0.064(10) 0.171(19) 0.142(19) -0.072(15) 0.002(10) -0.040(9)
C115 0.076(10) 0.21(2) 0.149(19) 0.026(17) 0.009(13) -0.071(12)
C116 0.077(9) 0.144(17) 0.102(15) 0.036(13) -0.007(11) -0.047(10)
C117 0.065(10) 0.073(12) 0.066(9) -0.029(9) -0.005(7) -0.009(9)
C118 0.115(10) 0.138(11) 0.122(10) -0.054(8) 0.008(8) -0.048(8)
C119 0.124(10) 0.138(11) 0.095(9) -0.068(8) 0.018(7) -0.039(8)
C120 0.106(14) 0.135(18) 0.105(14) -0.035(13) 0.023(11) -0.048(13)
C121 0.083(12) 0.132(17) 0.095(12) -0.035(11) 0.043(9) -0.053(12)
C122 0.081(11) 0.134(17) 0.095(12) -0.032(11) 0.043(9) -0.072(12)
C123 0.052(10) 0.092(15) 0.067(11) -0.012(11) 0.000(8) -0.030(10)
C124 0.097(10) 0.089(10) 0.086(9) 0.000(7) -0.022(7) -0.012(7)
C125 0.104(10) 0.110(11) 0.093(10) 0.021(7) -0.038(8) -0.020(8)
C126 0.076(8) 0.083(9) 0.070(8) -0.018(7) -0.005(6) -0.011(7)
C127 0.069(9) 0.089(9) 0.075(8) -0.012(7) -0.018(7) -0.024(7)
C128 0.038(9) 0.114(17) 0.086(13) 0.017(11) -0.015(8) -0.018(10)
C129 0.129(10) 0.153(11) 0.118(10) -0.031(8) 0.003(8) -0.067(8)
C130 0.100(12) 0.135(15) 0.080(9) -0.019(10) -0.034(9) -0.006(11)
C131 0.067(12) 0.16(2) 0.20(2) -0.078(19) 0.006(13) -0.027(14)
C132 0.13(2) 0.14(2) 0.25(3) -0.06(2) -0.08(2) 0.067(16)

loop_
_atom_type_symbol
_atom_type_description
_atom_type_scat_dispersion_real
_atom_type_scat_dispersion_imag
_atom_type_scat_source
C C 0.0033 0.0016 'International Tables Vol C Tables 4.2.6.8 and 6.1.1.4'
H H 0.0000 0.0000 'International Tables Vol C Tables 4.2.6.8 and 6.1.1.4'
N N 0.0061 0.0033 'International Tables Vol C Tables 4.2.6.8 and 6.1.1.4'
F F 0.0171 0.0103 'International Tables Vol C Tables 4.2.6.8 and 6.1.1.4'
P P 0.1023 0.0942 'International Tables Vol C Tables 4.2.6.8 and 6.1.1.4'
Fe Fe 0.3463 0.8444 'International Tables Vol C Tables 4.2.6.8 and 6.1.1.4'
O O 0.0106 0.0060 'International Tables Vol C Tables 4.2.6.8 and 6.1.1.4'

loop_
_geom_angle_atom_site_label_1
_geom_angle_atom_site_label_2
_geom_angle_atom_site_label_3
_geom_angle
C1 Fe1 C4 120.6(7)
C1 Fe1 C3 156.7(7)
C4 Fe1 C3 40.8(7)
C1 Fe1 C5 90.1(7)
C4 Fe1 C5 38.8(7)
C3 Fe1 C5 66.7(7)
C1 Fe1 C6 94.2(8)
C4 Fe1 C6 64.7(8)
C3 Fe1 C6 66.1(8)
C5 Fe1 C6 37.9(7)
C1 Fe1 C2 129.7(7)
C4 Fe1 C2 65.2(8)
C3 Fe1 C2 38.5(7)
C5 Fe1 C2 64.8(7)
C6 Fe1 C2 39.4(7)
C1 Fe1 P1 89.1(5)
C4 Fe1 P1 96.7(7)
C3 Fe1 P1 105.3(6)
C5 Fe1 P1 122.5(5)
C6 Fe1 P1 160.0(6)
C2 Fe1 P1 141.2(5)
C1 Fe1 P2 95.5(4)
C4 Fe1 P2 143.9(6)
C3 Fe1 P2 103.8(5)
C5 Fe1 P2 151.7(5)
C6 Fe1 P2 113.8(6)
C2 Fe1 P2 90.8(5)
P1 Fe1 P2 85.41(19)
N1 Fe2 C34 153.7(8)
N1 Fe2 C37 94.1(7)
C34 Fe2 C37 66.5(8)
N1 Fe2 C33 131.2(8)
C34 Fe2 C33 40.3(9)
C37 Fe2 C33 40.5(8)
N1 Fe2 C36 90.4(7)
C34 Fe2 C36 63.3(9)
C37 Fe2 C36 39.7(7)
C33 Fe2 C36 66.0(8)
N1 Fe2 C35 118.3(7)
C34 Fe2 C35 38.3(8)
C37 Fe2 C35 64.8(8)
C33 Fe2 C35 65.9(8)
C36 Fe2 C35 36.1(7)
N1 Fe2 P3 91.5(4)
C34 Fe2 P3 111.8(7)
C37 Fe2 P3 112.0(6)
C33 Fe2 P3 92.1(6)
C36 Fe2 P3 151.7(6)
C35 Fe2 P3 149.9(6)
N1 Fe2 P4 93.2(5)
C34 Fe2 P4 100.4(7)
C37 Fe2 P4 160.6(6)
C33 Fe2 P4 135.7(7)
C36 Fe2 P4 122.3(6)
C35 Fe2 P4 95.9(6)
P3 Fe2 P4 85.8(2)
C65 Fe3 C67 128.8(8)
C65 Fe3 C69 89.4(7)
C67 Fe3 C69 66.1(7)
C65 Fe3 C68 92.9(6)
C67 Fe3 C68 39.5(7)
C69 Fe3 C68 40.1(7)
C65 Fe3 C66 154.7(7)
C67 Fe3 C66 40.5(8)
C69 Fe3 C66 65.4(7)
C68 Fe3 C66 67.0(7)
C65 Fe3 C70 121.4(7)
C67 Fe3 C70 65.4(7)
C69 Fe3 C70 39.2(6)
C68 Fe3 C70 66.4(7)
C66 Fe3 C70 37.5(7)
C65 Fe3 P6 94.4(5)
C67 Fe3 P6 91.4(5)
C69 Fe3 P6 153.3(5)
C68 Fe3 P6 113.1(5)
C66 Fe3 P6 107.3(6)
C70 Fe3 P6 144.2(5)
C65 Fe3 P5 91.1(4)
C67 Fe3 P5 140.1(7)
C69 Fe3 P5 121.4(6)
C68 Fe3 P5 160.9(5)
C66 Fe3 P5 103.2(6)
C70 Fe3 P5 95.7(5)
P6 Fe3 P5 85.08(18)
N2 Fe4 C99 119.0(7)
N2 Fe4 C98 154.2(6)
C99 Fe4 C98 41.2(8)
N2 Fe4 C97 129.5(8)
C99 Fe4 C97 65.9(8)
C98 Fe4 C97 37.0(8)
N2 Fe4 C101 93.8(7)
C99 Fe4 C101 66.0(8)
C98 Fe4 C101 64.4(9)
C97 Fe4 C101 38.8(7)
N2 Fe4 C100 87.7(6)
C99 Fe4 C100 39.5(7)
C98 Fe4 C100 66.9(7)
C97 Fe4 C100 66.3(7)
C101 Fe4 C100 39.9(6)
N2 Fe4 P7 91.6(4)
C99 Fe4 P7 149.3(6)
C98 Fe4 P7 108.9(6)
C97 Fe4 P7 93.4(6)
C101 Fe4 P7 112.4(5)
C100 Fe4 P7 152.1(5)
N2 Fe4 P8 93.4(4)
C99 Fe4 P8 92.9(6)
C98 Fe4 P8 102.7(8)
C97 Fe4 P8 137.1(7)
C101 Fe4 P8 158.6(5)
C100 Fe4 P8 120.5(5)
P7 Fe4 P8 87.5(2)
C27 P1 C21 97.7(8)
C27 P1 C8 106.1(8)
C21 P1 C8 106.0(8)
C27 P1 Fe1 120.9(6)
C21 P1 Fe1 120.8(6)
C8 P1 Fe1 104.0(6)
C9 P2 C15 100.0(8)
C9 P2 C7 105.1(9)
C15 P2 C7 106.8(9)
C9 P2 Fe1 115.7(5)
C15 P2 Fe1 118.9(7)
C7 P2 Fe1 109.1(6)
C47 P3 C39 106.6(7)
C47 P3 C41 102.0(7)
C39 P3 C41 101.7(8)
C47 P3 Fe2 118.4(5)
C39 P3 Fe2 107.4(4)
C41 P3 Fe2 119.0(6)
C53 P4 C59 97.6(7)
C53 P4 C38 97.4(8)
C59 P4 C38 108.5(9)
C53 P4 Fe2 120.5(5)
C59 P4 Fe2 118.2(5)
C38 P4 Fe2 111.9(6)
C71 P5 C85 103.9(7)
C71 P5 C91 102.0(8)
C85 P5 C91 101.2(8)
C71 P5 Fe3 105.9(6)
C85 P5 Fe3 123.7(5)
C91 P5 Fe3 117.6(5)
C73 P6 C79 101.1(8)
C73 P6 C72 103.8(7)
C79 P6 C72 103.3(8)
C73 P6 Fe3 121.0(6)
C79 P6 Fe3 114.5(5)
C72 P6 Fe3 111.1(6)
C103 P7 C105 104.9(9)
C103 P7 C111 101.0(8)
C105 P7 C111 100.7(7)
C103 P7 Fe4 109.1(6)
C105 P7 Fe4 121.0(5)
C111 P7 Fe4 117.6(5)
C123 P8 C117 100.7(7)
C123 P8 C102 102.1(9)
C117 P8 C102 109.6(9)
C123 P8 Fe4 121.2(7)
C117 P8 Fe4 115.0(6)
C102 P8 Fe4 107.3(6)
F1 P9 F5 91.9(10)
F1 P9 F4 63.5(8)
F5 P9 F4 86.4(10)
F1 P9 F3 92.4(10)
F5 P9 F3 87.1(10)
F4 P9 F3 154.7(10)
F1 P9 F2 172.7(10)
F5 P9 F2 81.6(9)
F4 P9 F2 119.0(9)
F3 P9 F2 84.0(9)
F1 P9 F6 72.8(9)
F5 P9 F6 163.1(11)
F4 P9 F6 92.7(10)
F3 P9 F6 86.6(9)
F2 P9 F6 113.2(10)
F7 P10 F8 71.3(9)
F7 P10 F12 92.3(11)
F8 P10 F12 83.7(10)
F7 P10 F10 95.9(9)
F8 P10 F10 167.2(11)
F12 P10 F10 96.9(10)
F7 P10 F11 177.2(9)
F8 P10 F11 106.6(9)
F12 P10 F11 85.7(11)
F10 P10 F11 86.2(10)
F7 P10 F9 67.3(8)
F8 P10 F9 89.8(8)
F12 P10 F9 159.5(12)
F10 P10 F9 85.2(8)
F11 P10 F9 114.8(9)
P9 F1 F4 59.1(8)
P9 F4 F1 57.4(8)
P10 F7 F9 59.2(6)
P10 F7 F8 54.7(7)
F9 F7 F8 78.5(9)
P10 F8 F7 53.9(7)
P10 F9 F7 53.5(6)
C129 O1 C131 125.8(10)
C1 N1 Fe2 167.7(13)
C65 N2 Fe4 169.4(14)
N1 C1 Fe1 172.0(12)
C3 C2 C6 108.7(17)
C3 C2 Fe1 68.9(10)
C6 C2 Fe1 70.2(10)
C3 C2 H2A 125.6
C6 C2 H2A 125.6
Fe1 C2 H2A 126.9
C2 C3 C4 105.5(17)
C2 C3 Fe1 72.6(10)
C4 C3 Fe1 68.5(9)
C2 C3 H3A 127.3
C4 C3 H3A 127.3
Fe1 C3 H3A 123.4
C5 C4 C3 110(2)
C5 C4 Fe1 73.2(10)
C3 C4 Fe1 70.7(10)
C5 C4 H4A 125.2
C3 C4 H4A 125.2
Fe1 C4 H4A 122.4
C6 C5 C4 108.0(18)
C6 C5 Fe1 71.3(9)
C4 C5 Fe1 68.0(10)
C6 C5 H5A 126.0
C4 C5 H5A 126.0
Fe1 C5 H5A 126.2
C5 C6 C2 108.1(19)
C5 C6 Fe1 70.8(11)
C2 C6 Fe1 70.5(10)
C5 C6 H6A 125.9
C2 C6 H6A 125.9
Fe1 C6 H6A 124.4
C8 C7 P2 110.0(12)
C8 C7 H7A 109.7
P2 C7 H7A 109.7
C8 C7 H7B 109.7
P2 C7 H7B 109.7
H7A C7 H7B 108.2
C7 C8 P1 107.2(11)
C7 C8 H8A 110.3
P1 C8 H8A 110.3
C7 C8 H8B 110.3
P1 C8 H8B 110.3
H8A C8 H8B 108.5
C14 C9 C10 118.1(16)
C14 C9 P2 123.5(15)
C10 C9 P2 117.9(13)
C11 C10 C9 120.1(19)
C11 C10 H10A 120.0
C9 C10 H10A 120.0
C10 C11 C12 120(2)
C10 C11 H11A 120.0
C12 C11 H11A 120.0
C13 C12 C11 119.2(16)
C13 C12 H12A 120.4
C11 C12 H12A 120.4
C12 C13 C14 125.6(18)
C12 C13 H13A 117.2
C14 C13 H13A 117.2
C9 C14 C13 116.2(19)
C9 C14 H14A 121.9
C13 C14 H14A 121.9
C20 C15 C16 120(2)
C20 C15 P2 120.1(16)
C16 C15 P2 119.9(17)
C17 C16 C15 125(2)
C17 C16 H16A 117.3
C15 C16 H16A 117.3
C18 C17 C16 118(2)
C18 C17 H17A 121.0
C16 C17 H17A 121.0
C17 C18 C19 119(2)
C17 C18 H18A 120.4
C19 C18 H18A 120.4
C20 C19 C18 118(2)
C20 C19 H19A 120.8
C18 C19 H19A 120.8
C15 C20 C19 119(2)
C15 C20 H20A 120.6
C19 C20 H20A 120.6
C26 C21 C22 113.4(16)
C26 C21 P1 124.6(13)
C22 C21 P1 120.8(13)
C23 C22 C21 124.2(18)
C23 C22 H22A 117.9
C21 C22 H22A 117.9
C24 C23 C22 117(2)
C24 C23 H23A 121.5
C22 C23 H23A 121.5
C23 C24 C25 121(2)
C23 C24 H24A 119.3
C25 C24 H24A 119.3
C26 C25 C24 116(2)
C26 C25 H25A 121.8
C24 C25 H25A 121.8
C21 C26 C25 125.8(18)
C21 C26 H26A 117.1
C25 C26 H26A 117.1
C32 C27 C28 114.5(18)
C32 C27 P1 123.5(14)
C28 C27 P1 122.0(14)
C29 C28 C27 127(2)
C29 C28 H28A 116.7
C27 C28 H28A 116.7
C30 C29 C28 116(2)
C30 C29 H29A 121.8
C28 C29 H29A 121.8
C31 C30 C29 122(2)
C31 C30 H30A 118.9
C29 C30 H30A 118.9
C30 C31 C32 120(2)
C30 C31 H31A 120.2
C32 C31 H31A 120.2
C27 C32 C31 120.6(19)
C27 C32 H32A 119.7
C31 C32 H32A 119.7
C34 C33 C37 105(2)
C34 C33 Fe2 69.4(13)
C37 C33 Fe2 69.4(12)
C34 C33 H33A 127.6
C37 C33 H33A 127.6
Fe2 C33 H33A 125.2
C35 C34 C33 110(2)
C35 C34 Fe2 74.8(12)
C33 C34 Fe2 70.3(12)
C35 C34 H34A 125.0
C33 C34 H34A 125.0
Fe2 C34 H34A 121.5
C36 C35 C34 107(2)
C36 C35 Fe2 69.7(11)
C34 C35 Fe2 67.0(10)
C36 C35 H35A 126.3
C34 C35 H35A 126.3
Fe2 C35 H35A 128.6
C35 C36 C37 111.5(19)
C35 C36 Fe2 74.2(12)
C37 C36 Fe2 68.5(11)
C35 C36 H36A 124.3
C37 C36 H36A 124.3
Fe2 C36 H36A 124.6
C36 C37 C33 106.1(19)
C36 C37 Fe2 71.8(12)
C33 C37 Fe2 70.1(12)
C36 C37 H37A 127.0
C33 C37 H37A 127.0
Fe2 C37 H37A 122.9
C39 C38 P4 106.4(12)
C39 C38 H38A 110.5
P4 C38 H38A 110.5
C39 C38 H38B 110.5
P4 C38 H38B 110.5
H38A C38 H38B 108.6
C40 C39 C38 111.3(9)
C40 C39 P3 116.7(9)
C38 C39 P3 114.1(13)
C40 C39 H39A 104.4
C38 C39 H39A 104.4
P3 C39 H39A 104.4
C39 C40 H40A 109.5
C39 C40 H40B 109.5
H40A C40 H40B 109.5
C39 C40 H40C 109.5
H40A C40 H40C 109.5
H40B C40 H40C 109.5
C42 C41 C46 120.0
C42 C41 P3 120.2(9)
C46 C41 P3 119.8(9)
C41 C42 C43 120.0
C41 C42 H42A 120.0
C43 C42 H42A 120.0
C42 C43 C44 120.0
C42 C43 H43A 120.0
C44 C43 H43A 120.0
C45 C44 C43 120.0
C45 C44 H44A 120.0
C43 C44 H44A 120.0
C44 C45 C46 120.0
C44 C45 H45A 120.0
C46 C45 H45A 120.0
C45 C46 C41 120.0
C45 C46 H46A 120.0
C41 C46 H46A 120.0
C48 C47 C52 120.0
C48 C47 P3 118.7(9)
C52 C47 P3 121.3(9)
C47 C48 C49 120.0
C47 C48 H48A 120.0
C49 C48 H48A 120.0
C48 C49 C50 120.0
C48 C49 H49A 120.0
C50 C49 H49A 120.0
C51 C50 C49 120.0
C51 C50 H50A 120.0
C49 C50 H50A 120.0
C50 C51 C52 120.0
C50 C51 H51A 120.0
C52 C51 H51A 120.0
C51 C52 C47 120.0
C51 C52 H52A 120.0
C47 C52 H52A 120.0
C54 C53 C58 120.0
C54 C53 P4 120.1(10)
C58 C53 P4 119.3(10)
C53 C54 C55 120.0
C53 C54 H54A 120.0
C55 C54 H54A 120.0
C54 C55 C56 120.0
C54 C55 H55A 120.0
C56 C55 H55A 120.0
C57 C56 C55 120.0
C57 C56 H56A 120.0
C55 C56 H56A 120.0
C56 C57 C58 120.0
C56 C57 H57A 120.0
C58 C57 H57A 120.0
C57 C58 C53 120.0
C57 C58 H58A 120.0
C53 C58 H58A 120.0
C60 C59 C64 120.0
C60 C59 P4 123.0(9)
C64 C59 P4 116.4(9)
C59 C60 C61 120.0
C59 C60 H60A 120.0
C61 C60 H60A 120.0
C62 C61 C60 120.0
C62 C61 H61A 120.0
C60 C61 H61A 120.0
C61 C62 C63 120.0
C61 C62 H62A 120.0
C63 C62 H62A 120.0
C64 C63 C62 120.0
C64 C63 H63A 120.0
C62 C63 H63A 120.0
C63 C64 C59 120.0
C63 C64 H64A 120.0
C59 C64 H64A 120.0
N2 C65 Fe3 171.9(15)
C70 C66 C67 108.4(18)
C70 C66 Fe3 74.1(9)
C67 C66 Fe3 67.8(10)
C70 C66 H66A 125.8
C67 C66 H66A 125.8
Fe3 C66 H66A 123.9
C68 C67 C66 109.6(18)
C68 C67 Fe3 72.3(10)
C66 C67 Fe3 71.8(11)
C68 C67 H67A 125.2
C66 C67 H67A 125.2
Fe3 C67 H67A 122.4
C67 C68 C69 105.2(17)
C67 C68 Fe3 68.2(10)
C69 C68 Fe3 69.6(9)
C67 C68 H68A 127.4
C69 C68 H68A 127.4
Fe3 C68 H68A 126.3
C70 C69 C68 109.3(15)
C70 C69 Fe3 73.5(9)
C68 C69 Fe3 70.2(9)
C70 C69 H69A 125.4
C68 C69 H69A 125.4
Fe3 C69 H69A 122.5
C66 C70 C69 107.2(16)
C66 C70 Fe3 68.3(8)
C69 C70 Fe3 67.3(8)
C66 C70 H70A 126.4
C69 C70 H70A 126.4
Fe3 C70 H70A 129.6
C72 C71 P5 110.5(10)
C72 C71 H71A 109.6
P5 C71 H71A 109.6
C72 C71 H71B 109.6
P5 C71 H71B 109.6
H71A C71 H71B 108.1
C71 C72 P6 108.3(10)
C71 C72 H72A 110.0
P6 C72 H72A 110.0
C71 C72 H72B 110.0
P6 C72 H72B 110.0
H72A C72 H72B 108.4
C74 C73 C78 115.7(18)
C74 C73 P6 123.3(15)
C78 C73 P6 121.0(13)
C73 C74 C75 116(2)
C73 C74 H74A 122.2
C75 C74 H74A 122.2
C76 C75 C74 123(2)
C76 C75 H75A 118.3
C74 C75 H75A 118.3
C77 C76 C75 118(2)
C77 C76 H76A 120.8
C75 C76 H76A 120.8
C76 C77 C78 123(2)
C76 C77 H77A 118.3
C78 C77 H77A 118.3
C77 C78 C73 123.2(19)
C77 C78 H78A 118.4
C73 C78 H78A 118.4
C80 C79 C84 117.2(16)
C80 C79 P6 121.3(14)
C84 C79 P6 121.3(12)
C79 C80 C81 123(2)
C79 C80 H80A 118.5
C81 C80 H80A 118.5
C82 C81 C80 119(2)
C82 C81 H81A 120.7
C80 C81 H81A 120.7
C81 C82 C83 118(2)
C81 C82 H82A 121.2
C83 C82 H82A 121.2
C84 C83 C82 120(2)
C84 C83 H83A 120.2
C82 C83 H83A 120.2
C83 C84 C79 123.5(19)
C83 C84 H84A 118.3
C79 C84 H84A 118.3
C86 C85 C90 119.7(17)
C86 C85 P5 118.4(13)
C90 C85 P5 121.8(12)
C87 C86 C85 122.8(18)
C87 C86 H86A 118.6
C85 C86 H86A 118.6
C86 C87 C88 119.3(18)
C86 C87 H87A 120.4
C88 C87 H87A 120.4
C87 C88 C89 118.3(17)
C87 C88 H88A 120.9
C89 C88 H88A 120.9
C90 C89 C88 122.6(16)
C90 C89 H89A 118.7
C88 C89 H89A 118.7
C89 C90 C85 117.2(16)
C89 C90 H90A 121.4
C85 C90 H90A 121.4
C96 C91 C92 119.8(16)
C96 C91 P5 122.0(13)
C92 C91 P5 117.5(13)
C93 C92 C91 117.0(17)
C93 C92 H92A 121.5
C91 C92 H92A 121.5
C94 C93 C92 123.5(18)
C94 C93 H93A 118.3
C92 C93 H93A 118.3
C95 C94 C93 119(2)
C95 C94 H94A 120.4
C93 C94 H94A 120.4
C94 C95 C96 124(2)
C94 C95 H95A 117.9
C96 C95 H95A 117.9
C91 C96 C95 114.7(17)
C91 C96 H96A 122.7
C95 C96 H96A 122.7
C98 C97 C101 110.3(18)
C98 C97 Fe4 71.4(11)
C101 C97 Fe4 70.9(9)
C98 C97 H97A 124.9
C101 C97 H97A 124.9
Fe4 C97 H97A 124.4
C97 C98 C99 108.4(18)
C97 C98 Fe4 71.6(11)
C99 C98 Fe4 68.9(10)
C97 C98 H98A 125.8
C99 C98 H98A 125.8
Fe4 C98 H98A 125.3
C100 C99 C98 106.8(19)
C100 C99 Fe4 71.5(10)
C98 C99 Fe4 69.9(10)
C100 C99 H99A 126.6
C98 C99 H99A 126.6
Fe4 C99 H99A 123.7
C99 C100 C101 105.9(17)
C99 C100 Fe4 69.0(10)
C101 C100 Fe4 69.8(9)
C99 C100 H10B 127.0
C101 C100 H10B 127.0
Fe4 C100 H10B 125.8
C97 C101 C100 108.5(19)
C97 C101 Fe4 70.2(11)
C100 C101 Fe4 70.4(9)
C97 C101 H10C 125.7
C100 C101 H10C 125.7
Fe4 C101 H10C 125.3
C103 C102 P8 115.3(13)
C103 C102 H10D 108.5
P8 C102 H10D 108.5
C103 C102 H10E 108.5
P8 C102 H10E 108.5
H10D C102 H10E 107.5
C102 C103 C104 111.0(10)
C102 C103 P7 112.5(13)
C104 C103 P7 115.3(12)
C102 C103 H10F 105.7
C104 C103 H10F 105.7
P7 C103 H10F 105.7
C103 C104 H10G 109.5
C103 C104 H10H 109.5
H10G C104 H10H 109.5
C103 C104 H10I 109.5
H10G C104 H10I 109.5
H10H C104 H10I 109.5
C106 C105 C110 118.4(10)
C106 C105 P7 125.5(11)
C110 C105 P7 116.1(9)
C105 C106 C107 118.7(13)
C105 C106 H10J 120.7
C107 C106 H10J 120.7
C108 C107 C106 122.7(13)
C108 C107 H10K 118.7
C106 C107 H10K 118.7
C109 C108 C107 118.4(14)
C109 C108 H10L 120.8
C107 C108 H10L 120.8
C108 C109 C110 121.9(14)
C108 C109 H10M 119.1
C110 C109 H10M 119.1
C109 C110 C105 119.6(12)
C109 C110 H11B 120.2
C105 C110 H11B 120.2
C112 C111 C116 115.4(12)
C112 C111 P7 118.6(11)
C116 C111 P7 125.6(11)
C111 C112 C113 124.2(14)
C111 C112 H11C 117.9
C113 C112 H11C 117.9
C114 C113 C112 118.7(16)
C114 C113 H11D 120.6
C112 C113 H11D 120.6
C113 C114 C115 119.1(17)
C113 C114 H11E 120.4
C115 C114 H11E 120.4
C114 C115 C116 120.3(16)
C114 C115 H11F 119.8
C116 C115 H11F 119.8
C111 C116 C115 122.0(14)
C111 C116 H11G 119.0
C115 C116 H11G 119.0
C122 C117 C118 115.4(13)
C122 C117 P8 119.2(10)
C118 C117 P8 125.4(12)
C117 C118 C119 118.4(15)
C117 C118 H11H 120.8
C119 C118 H11H 120.8
C120 C119 C118 119.8(14)
C120 C119 H11I 120.1
C118 C119 H11I 120.1
C121 C120 C119 120.8(17)
C121 C120 H12B 119.6
C119 C120 H12B 119.6
C120 C121 C122 121.1(17)
C120 C121 H12C 119.5
C122 C121 H12C 119.5
C117 C122 C121 124.3(14)
C117 C122 H12D 117.8
C121 C122 H12D 117.8
C128 C123 C124 117.7(14)
C128 C123 P8 119.9(14)
C124 C123 P8 122.4(14)
C123 C124 C125 115.4(16)
C123 C124 H12E 122.3
C125 C124 H12E 122.3
C126 C125 C124 123.0(15)
C126 C125 H12F 118.5
C124 C125 H12F 118.5
C125 C126 C127 120.7(14)
C125 C126 H12G 119.7
C127 C126 H12G 119.7
C126 C127 C128 117.2(15)
C126 C127 H12H 121.4
C128 C127 H12H 121.4
C123 C128 C127 125.9(15)
C123 C128 H12I 117.1
C127 C128 H12I 117.1
O1 C129 C130 121.6(12)
O1 C129 H12J 106.9
C130 C129 H12J 106.9
O1 C129 H12K 106.9
C130 C129 H12K 106.9
H12J C129 H12K 106.7
C129 C130 H13B 109.5
C129 C130 H13C 109.5
H13B C130 H13C 109.5
C129 C130 H13D 109.5
H13B C130 H13D 109.5
H13C C130 H13D 109.5
O1 C131 C132 113.4(11)
O1 C131 H13E 108.9
C132 C131 H13E 108.9
O1 C131 H13F 108.9
C132 C131 H13F 108.9
H13E C131 H13F 107.7
C131 C132 H13G 109.5
C131 C132 H13H 109.5
H13G C132 H13H 109.5
C131 C132 H13I 109.5
H13G C132 H13I 109.5
H13H C132 H13I 109.5

loop_
_geom_bond_atom_site_label_1
_geom_bond_atom_site_label_2
_geom_bond_distance
Fe1 C1 1.881(16)
Fe1 C4 2.045(18)
Fe1 C3 2.076(16)
Fe1 C5 2.113(15)
Fe1 C6 2.119(19)
Fe1 C2 2.123(16)
Fe1 P1 2.180(5)
Fe1 P2 2.203(5)
Fe2 N1 1.890(12)
Fe2 C34 2.03(2)
Fe2 C37 2.03(2)
Fe2 C33 2.04(2)
Fe2 C36 2.08(2)
Fe2 C35 2.130(16)
Fe2 P3 2.197(5)
Fe2 P4 2.201(6)
Fe3 C65 1.909(15)
Fe3 C67 2.025(18)
Fe3 C69 2.069(16)
Fe3 C68 2.077(16)
Fe3 C66 2.078(15)
Fe3 C70 2.151(12)
Fe3 P6 2.183(5)
Fe3 P5 2.202(5)
Fe4 N2 2.048(16)
Fe4 C99 2.091(19)
Fe4 C98 2.105(17)
Fe4 C97 2.107(16)
Fe4 C101 2.117(17)
Fe4 C100 2.125(15)
Fe4 P7 2.185(5)
Fe4 P8 2.194(5)
P1 C27 1.788(18)
P1 C21 1.823(17)
P1 C8 1.869(16)
P2 C9 1.814(16)
P2 C15 1.854(17)
P2 C7 1.856(18)
P3 C47 1.808(12)
P3 C39 1.819(11)
P3 C41 1.852(10)
P4 C53 1.856(13)
P4 C59 1.870(12)
P4 C38 1.885(19)
P5 C71 1.798(13)
P5 C85 1.841(17)
P5 C91 1.842(17)
P6 C73 1.806(18)
P6 C79 1.853(16)
P6 C72 1.863(16)
P7 C103 1.780(14)
P7 C105 1.834(11)
P7 C111 1.845(13)
P8 C123 1.769(16)
P8 C117 1.856(15)
P8 C102 1.864(16)
P9 F1 1.524(13)
P9 F5 1.545(16)
P9 F4 1.553(17)
P9 F3 1.569(16)
P9 F2 1.575(12)
P9 F6 1.579(17)
P10 F7 1.500(12)
P10 F8 1.516(15)
P10 F12 1.548(15)
P10 F10 1.562(13)
P10 F11 1.572(14)
P10 F9 1.604(12)
F1 F4 1.62(2)
F7 F9 1.721(19)
F7 F8 1.758(19)
O1 C129 1.328(12)
O1 C131 1.394(13)
N1 C1 1.257(18)
N2 C65 1.075(18)
C2 C3 1.39(3)
C2 C6 1.43(3)
C2 H2A 0.9300
C3 C4 1.44(3)
C3 H3A 0.9300
C4 C5 1.38(3)
C4 H4A 0.9300
C5 C6 1.37(3)
C5 H5A 0.9300
C6 H6A 0.9300
C7 C8 1.49(2)
C7 H7A 0.9700
C7 H7B 0.9700
C8 H8A 0.9700
C8 H8B 0.9700
C9 C14 1.35(3)
C9 C10 1.49(2)
C10 C11 1.37(2)
C10 H10A 0.9300
C11 C12 1.41(3)
C11 H11A 0.9300
C12 C13 1.27(3)
C12 H12A 0.9300
C13 C14 1.50(3)
C13 H13A 0.9300
C14 H14A 0.9300
C15 C20 1.29(3)
C15 C16 1.39(3)
C16 C17 1.37(3)
C16 H16A 0.9300
C17 C18 1.31(3)
C17 H17A 0.9300
C18 C19 1.50(3)
C18 H18A 0.9300
C19 C20 1.46(3)
C19 H19A 0.9300
C20 H20A 0.9300
C21 C26 1.36(2)
C21 C22 1.41(2)
C22 C23 1.39(3)
C22 H22A 0.9300
C23 C24 1.36(3)
C23 H23A 0.9300
C24 C25 1.41(3)
C24 H24A 0.9300
C25 C26 1.39(3)
C25 H25A 0.9300
C26 H26A 0.9300
C27 C32 1.38(2)
C27 C28 1.39(3)
C28 C29 1.36(3)
C28 H28A 0.9300
C29 C30 1.36(3)
C29 H29A 0.9300
C30 C31 1.35(3)
C30 H30A 0.9300
C31 C32 1.43(3)
C31 H31A 0.9300
C32 H32A 0.9300
C33 C34 1.40(3)
C33 C37 1.41(3)
C33 H33A 0.9300
C34 C35 1.37(3)
C34 H34A 0.9300
C35 C36 1.31(3)
C35 H35A 0.9300
C36 C37 1.40(3)
C36 H36A 0.9300
C37 H37A 0.9300
C38 C39 1.488(10)
C38 H38A 0.9700
C38 H38B 0.9700
C39 C40 1.478(9)
C39 H39A 0.9800
C40 H40A 0.9600
C40 H40B 0.9600
C40 H40C 0.9600
C41 C42 1.3900
C41 C46 1.3900
C42 C43 1.3900
C42 H42A 0.9300
C43 C44 1.3900
C43 H43A 0.9300
C44 C45 1.3900
C44 H44A 0.9300
C45 C46 1.3900
C45 H45A 0.9300
C46 H46A 0.9300
C47 C48 1.3900
C47 C52 1.3900
C48 C49 1.3900
C48 H48A 0.9300
C49 C50 1.3900
C49 H49A 0.9300
C50 C51 1.3900
C50 H50A 0.9300
C51 C52 1.3900
C51 H51A 0.9300
C52 H52A 0.9300
C53 C54 1.3900
C53 C58 1.3900
C54 C55 1.3900
C54 H54A 0.9300
C55 C56 1.3900
C55 H55A 0.9300
C56 C57 1.3900
C56 H56A 0.9300
C57 C58 1.3900
C57 H57A 0.9300
C58 H58A 0.9300
C59 C60 1.3900
C59 C64 1.3900
C60 C61 1.3900
C60 H60A 0.9300
C61 C62 1.3900
C61 H61A 0.9300
C62 C63 1.3900
C62 H62A 0.9300
C63 C64 1.3900
C63 H63A 0.9300
C64 H64A 0.9300
C66 C70 1.36(2)
C66 C67 1.42(3)
C66 H66A 0.9300
C67 C68 1.39(2)
C67 H67A 0.9300
C68 C69 1.42(2)
C68 H68A 0.9300
C69 C70 1.42(2)
C69 H69A 0.9300
C70 H70A 0.9300
C71 C72 1.55(2)
C71 H71A 0.9700
C71 H71B 0.9700
C72 H72A 0.9700
C72 H72B 0.9700
C73 C74 1.40(2)
C73 C78 1.44(2)
C74 C75 1.42(3)
C74 H74A 0.9300
C75 C76 1.39(3)
C75 H75A 0.9300
C76 C77 1.25(3)
C76 H76A 0.9300
C77 C78 1.32(2)
C77 H77A 0.9300
C78 H78A 0.9300
C79 C80 1.29(2)
C79 C84 1.40(2)
C80 C81 1.46(2)
C80 H80A 0.9300
C81 C82 1.36(3)
C81 H81A 0.9300
C82 C83 1.44(3)
C82 H82A 0.9300
C83 C84 1.33(2)
C83 H83A 0.9300
C84 H84A 0.9300
C85 C86 1.37(2)
C85 C90 1.40(2)
C86 C87 1.37(2)
C86 H86A 0.9300
C87 C88 1.38(3)
C87 H87A 0.9300
C88 C89 1.40(3)
C88 H88A 0.9300
C89 C90 1.39(2)
C89 H89A 0.9300
C90 H90A 0.9300
C91 C96 1.42(2)
C91 C92 1.42(2)
C92 C93 1.36(2)
C92 H92A 0.9300
C93 C94 1.34(3)
C93 H93A 0.9300
C94 C95 1.31(3)
C94 H94A 0.9300
C95 C96 1.43(3)
C95 H95A 0.9300
C96 H96A 0.9300
C97 C98 1.34(3)
C97 C101 1.40(3)
C97 H97A 0.9300
C98 C99 1.48(3)
C98 H98A 0.9300
C99 C100 1.43(3)
C99 H99A 0.9300
C100 C101 1.45(2)
C100 H10B 0.9300
C101 H10C 0.9300
C102 C103 1.481(10)
C102 H10D 0.9700
C102 H10E 0.9700
C103 C104 1.491(10)
C103 H10F 0.9800
C104 H10G 0.9600
C104 H10H 0.9600
C104 H10I 0.9600
C105 C106 1.358(16)
C105 C110 1.440(15)
C106 C107 1.432(17)
C106 H10J 0.9300
C107 C108 1.38(2)
C107 H10K 0.9300
C108 C109 1.331(19)
C108 H10L 0.9300
C109 C110 1.411(15)
C109 H10M 0.9300
C110 H11B 0.9300
C111 C112 1.364(9)
C111 C116 1.376(9)
C112 C113 1.374(10)
C112 H11C 0.9300
C113 C114 1.365(10)
C113 H11D 0.9300
C114 C115 1.367(10)
C114 H11E 0.9300
C115 C116 1.376(10)
C115 H11F 0.9300
C116 H11G 0.9300
C117 C122 1.367(17)
C117 C118 1.377(18)
C118 C119 1.49(2)
C118 H11H 0.9300
C119 C120 1.34(2)
C119 H11I 0.9300
C120 C121 1.27(2)
C120 H12B 0.9300
C121 C122 1.381(16)
C121 H12C 0.9300
C122 H12D 0.9300
C123 C128 1.373(19)
C123 C124 1.38(2)
C124 C125 1.50(2)
C124 H12E 0.9300
C125 C126 1.34(2)
C125 H12F 0.9300
C126 C127 1.34(2)
C126 H12G 0.9300
C127 C128 1.401(18)
C127 H12H 0.9300
C128 H12I 0.9300
C129 C130 1.460(9)
C129 H12J 0.9700
C129 H12K 0.9700
C130 H13B 0.9600
C130 H13C 0.9600
C130 H13D 0.9600
C131 C132 1.491(10)
C131 H13E 0.9700
C131 H13F 0.9700
C132 H13G 0.9600
C132 H13H 0.9600
C132 H13I 0.9600
